data_2022349
loop_
_publ_author_name
'Budow-Busse, Simone'
'Chai, Yingying'
'M\"uller, Sebastian Lars'
'Daniliuc, Constantin'
'Seela, Frank'

_publ_section_title
;
 The \a-<small>D</small>-anomer of 2'-deoxycytidine: crystal structure,
 nucleoside conformation and Hirshfeld surface analysis
;
_journal_coeditor_code VP3014
_journal_issue 5
_journal_name_full 'Acta Crystallographica Section C'
_journal_page_first 202
_journal_page_last 208
_journal_paper_doi 10.1107/S2053229621003430
_journal_volume 77
_journal_year 2021
_chemical_absolute_configuration ad
_chemical_formula_iupac 'C9 H13 N3 O4'
_chemical_formula_moiety 'C9 H13 N3 O4'
_chemical_formula_sum 'C9 H13 N3 O4'
_chemical_formula_weight 227.22
_chemical_name_systematic
;
2'-Deoxycytidine
;
_space_group_crystal_system orthorhombic
_space_group_IT_number 19
_space_group_name_Hall 'P 2ac 2ab'
_space_group_name_H-M_alt 'P 21 21 21'
_atom_sites_solution_hydrogens mixed
_atom_sites_solution_primary direct
_audit_creation_method 'APEX3 v2016.1-0'
_cell_angle_alpha 90
_cell_angle_beta 90
_cell_angle_gamma 90
_cell_formula_units_Z 4
_cell_length_a 6.8378(4)
_cell_length_b 11.4334(7)
_cell_length_c 12.7595(8)
_cell_measurement_reflns_used 9144
_cell_measurement_temperature 100.(2)
_cell_measurement_theta_max 66.8644
_cell_measurement_theta_min 5.1945
_cell_volume 997.53(11)
_computing_cell_refinement
;
SAINT (Bruker, 2015)
;
_computing_data_collection
;
APEX3 (Bruker, 2016)
;
_computing_data_reduction
;
SAINT (Bruker, 2015)
;
_computing_molecular_graphics
;
APEX3 (Bruker, 2016)
;
_computing_publication_material
;
APEX3 (Bruker, 2016) and
XP (Bruker, 1998)
;
_computing_structure_refinement
;
SHELXL2014 (Sheldrick, 2015b)
;
_computing_structure_solution
;
SHELXS2014 (Sheldrick, 2015a)
;
_diffrn_ambient_temperature 100.(2)
_diffrn_detector_area_resol_mean 8.3333
_diffrn_measured_fraction_theta_full 0.997
_diffrn_measured_fraction_theta_max 0.997
_diffrn_measurement_device_type 'Bruker APEXII Kappa CCD'
_diffrn_measurement_method '\f and \w scans'
_diffrn_radiation_monochromator graphite
_diffrn_radiation_type CuK\a
_diffrn_radiation_wavelength 1.54178
_diffrn_reflns_av_R_equivalents 0.0365
_diffrn_reflns_av_unetI/netI 0.0210
_diffrn_reflns_limit_h_max 8
_diffrn_reflns_limit_h_min -8
_diffrn_reflns_limit_k_max 12
_diffrn_reflns_limit_k_min -13
_diffrn_reflns_limit_l_max 15
_diffrn_reflns_limit_l_min -15
_diffrn_reflns_number 11824
_diffrn_reflns_theta_full 66.86
_diffrn_reflns_theta_max 66.86
_diffrn_reflns_theta_min 5.19
_diffrn_source 'fine-focus sealed tube'
_exptl_absorpt_coefficient_mu 1.024
_exptl_absorpt_correction_T_max 0.85
_exptl_absorpt_correction_T_min 0.75
_exptl_absorpt_correction_type multi-scan
_exptl_absorpt_process_details
;
(SADABS; Bruker, 2014)
;
_exptl_crystal_colour colourless
_exptl_crystal_density_diffrn 1.513
_exptl_crystal_density_method 'not measured'
_exptl_crystal_description prism
_exptl_crystal_F_000 480
_exptl_crystal_size_max 0.22
_exptl_crystal_size_mid 0.18
_exptl_crystal_size_min 0.16
_refine_diff_density_max 0.119
_refine_diff_density_min -0.180
_refine_ls_abs_structure_details
;
Flack <i>x</i> determined using 684 quotients [(I+)-(I-)]/[(I+)+(I-)]
(Parsons <i>et al.</i>,  2013)
;
_refine_ls_abs_structure_Flack 0.04(9)
_refine_ls_extinction_method none
_refine_ls_goodness_of_fit_ref 1.124
_refine_ls_hydrogen_treatment mixed
_refine_ls_matrix_type full
_refine_ls_number_parameters 161
_refine_ls_number_reflns 1768
_refine_ls_number_restraints 0
_refine_ls_restrained_S_all 1.124
_refine_ls_R_factor_all 0.0257
_refine_ls_R_factor_gt 0.0248
_refine_ls_shift/su_max 0.000
_refine_ls_shift/su_mean 0.000
_refine_ls_structure_factor_coef Fsqd
_refine_ls_weighting_details 'w=1/[\s^2^(Fo^2^)+(0.0234P)^2^+0.3118P] where P=(Fo^2^+2Fc^2^)/3'
_refine_ls_weighting_scheme calc
_refine_ls_wR_factor_gt 0.0601
_refine_ls_wR_factor_ref 0.0609
_reflns_number_gt 1719
_reflns_number_total 1768
_reflns_threshold_expression 'I > 2\s(I)'
_cod_data_source_file vp3014sup1.cif
_cod_data_source_block I
_cod_depositor_comments 'Adding full bibliography for 2022349.cif.'
_cod_database_code 2022349
_cod_database_fobs_code 2022349

loop_
_space_group_symop_operation_xyz
'x, y, z'
'-x+1/2, -y, z+1/2'
'-x, y+1/2, -z+1/2'
'x+1/2, -y+1/2, -z'

loop_
_atom_site_type_symbol
_atom_site_label
_atom_site_fract_x
_atom_site_fract_y
_atom_site_fract_z
_atom_site_U_iso_or_equiv
_atom_site_adp_type
_atom_site_calc_flag
_atom_site_occupancy
_atom_site_disorder_assembly
_atom_site_disorder_group
N N1 0.8363(2) 0.56682(14) 0.36354(13) 0.0141(4) Uani d 1 . .
N N3 0.9151(2) 0.75960(14) 0.30990(13) 0.0150(4) Uani d 1 . .
N N4 0.8602(3) 0.91354(15) 0.42076(14) 0.0179(4) Uani d 1 . .
H H4A 0.851(4) 0.941(2) 0.484(2) 0.025(7) Uiso d 1 . .
H H4B 0.912(4) 0.960(2) 0.368(2) 0.041(8) Uiso d 1 . .
O O2 0.9632(2) 0.60359(12) 0.20186(11) 0.0168(3) Uani d 1 . .
C C2 0.9078(3) 0.64392(17) 0.28828(15) 0.0139(4) Uani d 1 . .
C C4 0.8596(3) 0.79804(17) 0.40431(15) 0.0143(4) Uani d 1 . .
C C5 0.8004(3) 0.72036(16) 0.48517(15) 0.0159(4) Uani d 1 . .
H H5A 0.7702 0.748 0.5535 0.019 Uiso calc 1 . .
C C6 0.7887(3) 0.60552(17) 0.46094(16) 0.0154(4) Uani d 1 . .
H H6 0.7467 0.5512 0.5126 0.018 Uiso calc 1 . .
C C1' 0.8145(3) 0.44122(16) 0.33182(15) 0.0150(4) Uani d 1 . .
H H1 0.9404 0.4117 0.3019 0.018 Uiso calc 1 . .
C C2' 0.6507(3) 0.42608(17) 0.25202(15) 0.0154(4) Uani d 1 . .
H H2A 0.6779 0.3599 0.2042 0.018 Uiso calc 1 . .
H H2B 0.632 0.4981 0.2101 0.018 Uiso calc 1 . .
C C3' 0.4725(3) 0.40127(17) 0.32044(16) 0.0155(4) Uani d 1 . .
H H3A 0.3738 0.3528 0.2823 0.019 Uiso calc 1 . .
C C4' 0.5609(3) 0.33435(17) 0.41243(15) 0.0143(4) Uani d 1 . .
H H4 0.4897 0.3557 0.4781 0.017 Uiso calc 1 . .
C C5' 0.5584(3) 0.20248(17) 0.39946(15) 0.0170(4) Uani d 1 . .
H H5B 0.6242 0.166 0.4603 0.02 Uiso calc 1 . .
H H5C 0.4211 0.175 0.3985 0.02 Uiso calc 1 . .
O O3' 0.3873(2) 0.50722(12) 0.35979(11) 0.0179(3) Uani d 1 . .
H H3 0.381(5) 0.559(3) 0.303(3) 0.054(9) Uiso d 1 . .
O O4' 0.7623(2) 0.37426(11) 0.42000(11) 0.0155(3) Uani d 1 . .
O O5' 0.6537(2) 0.16570(12) 0.30536(11) 0.0187(3) Uani d 1 . .
H H5 0.786(5) 0.167(3) 0.316(3) 0.050(9) Uiso d 1 . .

loop_
_atom_site_aniso_label
_atom_site_aniso_U_11
_atom_site_aniso_U_22
_atom_site_aniso_U_33
_atom_site_aniso_U_12
_atom_site_aniso_U_13
_atom_site_aniso_U_23
N1 0.0156(8) 0.0115(8) 0.0152(8) -0.0007(7) 0.0008(7) 0.0004(7)
N3 0.0166(8) 0.0129(8) 0.0154(8) -0.0008(6) -0.0002(7) -0.0003(7)
N4 0.0262(10) 0.0129(9) 0.0147(8) -0.0017(7) 0.0015(8) -0.0008(7)
O2 0.0211(7) 0.0146(7) 0.0149(7) -0.0002(6) 0.0040(6) -0.0016(6)
C2 0.0124(9) 0.0144(10) 0.0150(10) -0.0007(7) 0.0003(8) 0.0027(7)
C4 0.0131(9) 0.0139(9) 0.0157(9) 0.0001(8) -0.0015(8) -0.0001(8)
C5 0.0187(11) 0.0162(10) 0.0129(9) -0.0001(9) 0.0001(8) -0.0009(8)
C6 0.0167(10) 0.0162(9) 0.0134(9) -0.0003(8) 0.0008(8) 0.0019(8)
C1' 0.0196(10) 0.0110(9) 0.0145(10) -0.0005(8) 0.0025(8) 0.0008(7)
C2' 0.0206(11) 0.0127(9) 0.0130(9) 0.0001(8) 0.0003(8) -0.0010(8)
C3' 0.0180(10) 0.0132(9) 0.0152(9) -0.0003(8) -0.0022(8) -0.0027(8)
C4' 0.0149(9) 0.0127(9) 0.0154(9) -0.0011(8) 0.0018(8) -0.0018(8)
C5' 0.0191(10) 0.0138(10) 0.0181(10) -0.0007(8) 0.0039(8) -0.0001(8)
O3' 0.0222(7) 0.0142(7) 0.0173(7) 0.0044(6) 0.0008(6) 0.0004(6)
O4' 0.0181(7) 0.0133(7) 0.0151(7) -0.0022(5) -0.0021(6) 0.0032(5)
O5' 0.0191(8) 0.0156(7) 0.0214(7) -0.0009(6) 0.0025(7) -0.0037(6)

loop_
_atom_type_symbol
_atom_type_description
_atom_type_scat_dispersion_real
_atom_type_scat_dispersion_imag
_atom_type_scat_source
C C 0.0181 0.0091 'International Tables Vol C Tables 4.2.6.8 and 6.1.1.4'
H H 0.0000 0.0000 'International Tables Vol C Tables 4.2.6.8 and 6.1.1.4'
N N 0.0311 0.0180 'International Tables Vol C Tables 4.2.6.8 and 6.1.1.4'
O O 0.0492 0.0322 'International Tables Vol C Tables 4.2.6.8 and 6.1.1.4'

loop_
_geom_angle_atom_site_label_1
_geom_angle_atom_site_label_2
_geom_angle_atom_site_label_3
_geom_angle_site_symmetry_1
_geom_angle_site_symmetry_3
_geom_angle
_geom_angle_publ_flag
C6 N1 C2 . . 120.59(16) ?
C6 N1 C1' . . 122.33(16) y
C2 N1 C1' . . 117.08(15) y
C4 N3 C2 . . 119.66(17) ?
C4 N4 H4A . . 120.2(16) ?
C4 N4 H4B . . 116.9(17) ?
H4A N4 H4B . . 120.(2) ?
O2 C2 N3 . . 121.88(17) ?
O2 C2 N1 . . 118.67(17) ?
N3 C2 N1 . . 119.45(17) ?
N4 C4 N3 . . 117.71(18) ?
N4 C4 C5 . . 120.30(18) ?
N3 C4 C5 . . 121.99(18) ?
C6 C5 C4 . . 117.28(18) ?
C6 C5 H5A . . 121.4 ?
C4 C5 H5A . . 121.4 ?
C5 C6 N1 . . 120.77(18) ?
C5 C6 H6 . . 119.6 ?
N1 C6 H6 . . 119.6 ?
O4' C1' N1 . . 109.30(15) ?
O4' C1' C2' . . 106.64(16) ?
N1 C1' C2' . . 111.26(16) ?
O4' C1' H1 . . 109.9 ?
N1 C1' H1 . . 109.9 ?
C2' C1' H1 . . 109.9 ?
C1' C2' C3' . . 103.04(15) ?
C1' C2' H2A . . 111.2 ?
C3' C2' H2A . . 111.2 ?
C1' C2' H2B . . 111.2 ?
C3' C2' H2B . . 111.2 ?
H2A C2' H2B . . 109.1 ?
O3' C3' C2' . . 111.57(16) ?
O3' C3' C4' . . 108.37(16) ?
C2' C3' C4' . . 102.54(16) ?
O3' C3' H3A . . 111.3 ?
C2' C3' H3A . . 111.3 ?
C4' C3' H3A . . 111.3 ?
O4' C4' C5' . . 109.27(16) ?
O4' C4' C3' . . 105.60(15) ?
C5' C4' C3' . . 114.21(16) ?
O4' C4' H4 . . 109.2 ?
C5' C4' H4 . . 109.2 ?
C3' C4' H4 . . 109.2 ?
O5' C5' C4' . . 112.26(16) y
O5' C5' H5B . . 109.2 ?
C4' C5' H5B . . 109.2 ?
O5' C5' H5C . . 109.2 ?
C4' C5' H5C . . 109.2 ?
H5B C5' H5C . . 107.9 ?
C3' O3' H3 . . 106.4(19) ?
C1' O4' C4' . . 110.96(15) y
C5' O5' H5 . . 109.(2) ?

loop_
_geom_bond_atom_site_label_1
_geom_bond_atom_site_label_2
_geom_bond_site_symmetry_2
_geom_bond_distance
_geom_bond_publ_flag
N1 C6 . 1.359(3) ?
N1 C2 . 1.392(3) ?
N1 C1' . 1.499(2) y
N3 C4 . 1.337(3) ?
N3 C2 . 1.352(3) ?
N4 C4 . 1.337(3) y
N4 H4A . 0.86(3) ?
N4 H4B . 0.93(3) ?
O2 C2 . 1.254(2) ?
C4 C5 . 1.420(3) ?
C5 C6 . 1.351(3) ?
C5 H5A . 0.95 ?
C6 H6 . 0.95 ?
C1' O4' . 1.407(2) ?
C1' C2' . 1.524(3) ?
C1' H1 . 1.0 ?
C2' C3' . 1.525(3) ?
C2' H2A . 0.99 ?
C2' H2B . 0.99 ?
C3' O3' . 1.435(2) ?
C3' C4' . 1.526(3) ?
C3' H3A . 1.0 ?
C4' O4' . 1.454(2) ?
C4' C5' . 1.517(3) ?
C4' H4 . 1.0 ?
C5' O5' . 1.429(2) ?
C5' H5B . 0.99 ?
C5' H5C . 0.99 ?
O3' H3 . 0.94(3) ?
O5' H5 . 0.91(4) ?

loop_
_geom_hbond_atom_site_label_D
_geom_hbond_atom_site_label_H
_geom_hbond_atom_site_label_A
_geom_hbond_site_symmetry_A
_geom_hbond_distance_DH
_geom_hbond_distance_HA
_geom_hbond_distance_DA
_geom_hbond_angle_DHA
_geom_hbond_publ_flag
N4 H4A O3' 4_566 0.86(3) 2.10(3) 2.949(2) 168.(2) yes
N4 H4B O2 3_755 0.93(3) 2.05(3) 2.937(2) 159.(2) yes
C1' H1 N3 3_745 1.0 2.46 3.317(3) 143.7 yes
C3' H3A N3 3_645 1.0 2.53 3.524(3) 170.2 yes
O3' H3 O5' 3_655 0.94(3) 1.86(4) 2.793(2) 175.(3) yes
O5' H5 O2 3_745 0.91(4) 1.88(3) 2.716(2) 152.(3) yes

loop_
_geom_torsion_atom_site_label_1
_geom_torsion_atom_site_label_2
_geom_torsion_atom_site_label_3
_geom_torsion_atom_site_label_4
_geom_torsion_site_symmetry_1
_geom_torsion_site_symmetry_2
_geom_torsion_site_symmetry_3
_geom_torsion_site_symmetry_4
_geom_torsion
_geom_torsion_publ_flag
C4 N3 C2 O2 . . . . -178.13(18) y
C4 N3 C2 N1 . . . . 2.1(3) ?
C6 N1 C2 O2 . . . . 175.01(18) ?
C1' N1 C2 O2 . . . . -5.2(3) ?
C6 N1 C2 N3 . . . . -5.2(3) ?
C1' N1 C2 N3 . . . . 174.55(18) ?
C2 N3 C4 N4 . . . . -176.89(18) ?
C2 N3 C4 C5 . . . . 2.8(3) ?
N4 C4 C5 C6 . . . . 175.05(18) y
N3 C4 C5 C6 . . . . -4.6(3) ?
C4 C5 C6 N1 . . . . 1.4(3) ?
C2 N1 C6 C5 . . . . 3.3(3) ?
C1' N1 C6 C5 . . . . -176.44(19) ?
C6 N1 C1' O4' . . . . -6.8(3) ?
C2 N1 C1' O4' . . . . 173.39(16) y
C6 N1 C1' C2' . . . . 110.68(19) ?
C2 N1 C1' C2' . . . . -69.1(2) ?
O4' C1' C2' C3' . . . . 27.75(19) ?
N1 C1' C2' C3' . . . . -91.35(18) ?
C1' C2' C3' O3' . . . . 82.77(18) ?
C1' C2' C3' C4' . . . . -33.03(18) y
O3' C3' C4' O4' . . . . -90.74(17) ?
C2' C3' C4' O4' . . . . 27.35(18) ?
O3' C3' C4' C5' . . . . 149.18(16) ?
C2' C3' C4' C5' . . . . -92.73(19) ?
O4' C4' C5' O5' . . . . -62.1(2) ?
C3' C4' C5' O5' . . . . 55.9(2) y
N1 C1' O4' C4' . . . . 109.54(17) ?
C2' C1' O4' C4' . . . . -10.83(19) ?
C5' C4' O4' C1' . . . . 112.58(17) ?
C3' C4' O4' C1' . . . . -10.69(19) ?
